data_7056281
loop_
_publ_author_name
'Sun, Yan-Qiong'
'Liu, Qi'
'Liu, Le-Hui'
'Ding, Ling'
'Chen, Yi-Ping'

_publ_section_title
;
 Two 3D nonlinear optical and luminescent Lanthanide-organic frameworks
 with multidirectional helical intersecting channels
;
_journal_name_full 'New J. Chem.'
_journal_paper_doi 10.1039/C7NJ01081H
_journal_year 2017
_chemical_absolute_configuration ad
_chemical_formula_moiety 'C8 H8 N3 O6 Sm'
_chemical_formula_sum 'C8 H8 N3 O6 Sm'
_chemical_formula_weight 392.52
_chemical_name_systematic
; 
 ? 
;
_space_group_IT_number 19
_symmetry_cell_setting orthorhombic
_symmetry_space_group_name_Hall 'P 2ac 2ab'
_symmetry_space_group_name_H-M 'P 21 21 21'
_atom_sites_solution_hydrogens geom
_atom_sites_solution_primary direct
_atom_sites_solution_secondary difmap
_audit_creation_method SHELXL-97
_audit_update_record
;
2017-06-02 deposited with the CCDC.
2017-06-02 downloaded from the CCDC.
;
_cell_angle_alpha 90.00
_cell_angle_beta 90.00
_cell_angle_gamma 90.00
_cell_formula_units_Z 4
_cell_length_a 10.243(2)
_cell_length_b 10.371(2)
_cell_length_c 11.131(2)
_cell_measurement_temperature 293(2)
_cell_volume 1182.4(4)
_computing_cell_refinement 'CrysAlisPro, Agilent Technologies'
_computing_data_collection 'CrysAlisPro, Agilent Technologies'
_computing_data_reduction 'CrysAlisPro, Agilent Technologies'
_computing_structure_refinement 'SHELXL-97 (Sheldrick, 1997)'
_computing_structure_solution 'SHELXS-97 (Sheldrick, 1990)'
_diffrn_ambient_temperature 293(2)
_diffrn_measured_fraction_theta_full 0.997
_diffrn_measured_fraction_theta_max 0.997
_diffrn_radiation_monochromator graphite
_diffrn_radiation_source 'fine-focus sealed tube'
_diffrn_radiation_type MoK\a
_diffrn_radiation_wavelength 0.71073
_diffrn_reflns_av_R_equivalents 0.0177
_diffrn_reflns_av_sigmaI/netI 0.0168
_diffrn_reflns_limit_h_max 13
_diffrn_reflns_limit_h_min -13
_diffrn_reflns_limit_k_max 12
_diffrn_reflns_limit_k_min -13
_diffrn_reflns_limit_l_max 14
_diffrn_reflns_limit_l_min -14
_diffrn_reflns_number 11631
_diffrn_reflns_theta_full 27.48
_diffrn_reflns_theta_max 27.48
_diffrn_reflns_theta_min 3.34
_exptl_absorpt_coefficient_mu 4.989
_exptl_absorpt_correction_type none
_exptl_crystal_colour colourless
_exptl_crystal_density_diffrn 2.205
_exptl_crystal_density_method 'not measured'
_exptl_crystal_description prism
_exptl_crystal_F_000 748
_exptl_crystal_size_max 0.1
_exptl_crystal_size_mid 0.1
_exptl_crystal_size_min 0.1
_refine_diff_density_max 0.406
_refine_diff_density_min -0.518
_refine_diff_density_rms 0.069
_refine_ls_abs_structure_details 'Flack H D (1983), Acta Cryst. A39, 876-881'
_refine_ls_abs_structure_Flack -0.013(11)
_refine_ls_extinction_method none
_refine_ls_goodness_of_fit_ref 1.140
_refine_ls_hydrogen_treatment mixed
_refine_ls_matrix_type full
_refine_ls_number_parameters 167
_refine_ls_number_reflns 2709
_refine_ls_number_restraints 0
_refine_ls_restrained_S_all 1.140
_refine_ls_R_factor_all 0.0131
_refine_ls_R_factor_gt 0.0129
_refine_ls_shift/su_max 0.002
_refine_ls_shift/su_mean 0.000
_refine_ls_structure_factor_coef Fsqd
_refine_ls_weighting_details 'calc w=1/[\s^2^(Fo^2^)+(0.0079P)^2^+0.8142P] where P=(Fo^2^+2Fc^2^)/3'
_refine_ls_weighting_scheme calc
_refine_ls_wR_factor_gt 0.0289
_refine_ls_wR_factor_ref 0.0290
_reflns_number_gt 2691
_reflns_number_total 2709
_reflns_threshold_expression >2sigma(I)
_cod_data_source_file c7nj01081h2.cif
_cod_data_source_block sm
_cod_original_cell_volume 1182.5(4)
_cod_original_sg_symbol_H-M P212121
_cod_database_code 7056281

loop_
_symmetry_equiv_pos_as_xyz
'x, y, z'
'-x+1/2, -y, z+1/2'
'x+1/2, -y+1/2, -z'
'-x, y+1/2, -z+1/2'

loop_
_atom_site_label
_atom_site_type_symbol
_atom_site_fract_x
_atom_site_fract_y
_atom_site_fract_z
_atom_site_U_iso_or_equiv
_atom_site_adp_type
_atom_site_occupancy
_atom_site_symmetry_multiplicity
_atom_site_calc_flag
_atom_site_refinement_flags
Sm Sm 0.142761(11) 0.614510(11) 0.353732(10) 0.01175(3) Uani 1 1 d .
O2 O 0.3121(2) 0.3691(2) 0.64940(18) 0.0362(5) Uani 1 1 d .
O4 O -0.1382(2) 0.34252(18) 0.1786(2) 0.0371(5) Uani 1 1 d .
N2 N 0.4003(2) 0.3863(3) 0.2577(2) 0.0308(5) Uani 1 1 d .
N1 N 0.3176(2) 0.4334(2) 0.3381(2) 0.0213(5) Uani 1 1 d .
O1 O 0.17824(19) 0.48602(19) 0.53543(17) 0.0257(4) Uani 1 1 d .
C3 C 0.3459(3) 0.3722(3) 0.4406(3) 0.0268(6) Uani 1 1 d .
C4 C 0.2737(3) 0.4114(2) 0.5499(2) 0.0210(5) Uani 1 1 d .
C2 C 0.4486(4) 0.2860(4) 0.4241(3) 0.0421(9) Uani 1 1 d .
H2A H 0.4868 0.2325 0.4812 0.051 Uiso 1 1 calc R
O3 O 0.0150(2) 0.43066(19) 0.2941(2) 0.0297(5) Uani 1 1 d .
C1 C 0.4810(4) 0.2972(4) 0.3058(3) 0.0481(11) Uani 1 1 d .
H1 H 0.5463 0.2521 0.2657 0.058 Uiso 1 1 calc R
C6 C -0.0848(3) 0.4366(3) 0.2281(3) 0.0234(6) Uani 1 1 d .
C5 C -0.1435(3) 0.5683(3) 0.2012(3) 0.0335(7) Uani 1 1 d .
H5A H -0.1205 0.5939 0.1201 0.040 Uiso 1 1 calc R
H5B H -0.2379 0.5631 0.2061 0.040 Uiso 1 1 calc R
O5 O 0.0099(2) 0.6879(2) 0.51158(19) 0.0348(5) Uani 1 1 d .
C8 C -0.1044(3) 0.7283(3) 0.4999(3) 0.0219(6) Uani 1 1 d .
O6 O -0.16058(19) 0.79981(19) 0.57319(19) 0.0289(4) Uani 1 1 d .
C7 C -0.1782(3) 0.6804(4) 0.3923(3) 0.0460(10) Uani 1 1 d .
H7A H -0.2178 0.5980 0.4116 0.055 Uiso 1 1 calc R
H7B H -0.2479 0.7406 0.3739 0.055 Uiso 1 1 calc R
N3 N -0.0959(2) 0.6650(2) 0.2863(2) 0.0225(5) Uani 1 1 d .
H3 H -0.0945 0.7421 0.2474 0.027 Uiso 1 1 calc R
H2 H 0.407(4) 0.420(4) 0.188(4) 0.046(11) Uiso 1 1 d .

loop_
_atom_site_aniso_label
_atom_site_aniso_U_11
_atom_site_aniso_U_22
_atom_site_aniso_U_33
_atom_site_aniso_U_23
_atom_site_aniso_U_13
_atom_site_aniso_U_12
Sm 0.01154(5) 0.01370(5) 0.01002(5) -0.00218(5) -0.00198(5) 0.00233(5)
O2 0.0509(11) 0.0438(12) 0.0141(8) 0.0022(11) -0.0018(9) 0.0218(9)
O4 0.0426(11) 0.0188(9) 0.0500(14) -0.0072(9) -0.0189(11) -0.0037(10)
N2 0.0368(13) 0.0447(14) 0.0108(10) -0.0032(12) -0.0001(9) 0.0120(13)
N1 0.0211(10) 0.0283(11) 0.0143(11) -0.0042(9) -0.0003(8) 0.0084(8)
O1 0.0298(11) 0.0304(10) 0.0170(9) 0.0041(8) 0.0049(7) 0.0120(8)
C3 0.0289(13) 0.0288(14) 0.0228(12) -0.0008(12) -0.0029(13) 0.0082(15)
C4 0.0268(12) 0.0195(13) 0.0167(12) -0.0022(10) -0.0023(10) 0.0036(10)
C2 0.051(2) 0.053(2) 0.0230(16) -0.0012(15) -0.0045(15) 0.0349(18)
O3 0.0272(10) 0.0182(9) 0.0436(13) -0.0047(9) -0.0141(9) 0.0025(8)
C1 0.044(2) 0.070(3) 0.0301(18) -0.0068(18) 0.0018(15) 0.035(2)
C6 0.0262(13) 0.0204(12) 0.0236(14) -0.0035(11) -0.0030(12) -0.0017(11)
C5 0.0299(14) 0.0252(13) 0.0453(17) -0.0081(12) -0.0188(15) 0.0049(14)
O5 0.0295(11) 0.0565(15) 0.0185(10) -0.0065(10) 0.0004(8) 0.0241(11)
C8 0.0192(12) 0.0218(14) 0.0248(13) 0.0015(11) 0.0052(10) 0.0041(10)
O6 0.0228(10) 0.0321(10) 0.0317(11) -0.0052(8) 0.0128(9) 0.0060(9)
C7 0.0208(14) 0.071(3) 0.046(2) -0.0211(18) 0.0002(13) 0.0072(15)
N3 0.0230(11) 0.0161(10) 0.0286(13) -0.0053(9) -0.0066(9) 0.0024(9)

loop_
_atom_type_symbol
_atom_type_description
_atom_type_scat_dispersion_real
_atom_type_scat_dispersion_imag
_atom_type_scat_source
C C 0.0033 0.0016 'International Tables Vol C Tables 4.2.6.8 and 6.1.1.4'
N N 0.0061 0.0033 'International Tables Vol C Tables 4.2.6.8 and 6.1.1.4'
O O 0.0106 0.0060 'International Tables Vol C Tables 4.2.6.8 and 6.1.1.4'
Sm Sm -0.1638 3.4418 'International Tables Vol C Tables 4.2.6.8 and 6.1.1.4'
H H 0.0000 0.0000 'International Tables Vol C Tables 4.2.6.8 and 6.1.1.4'

loop_
_geom_angle_atom_site_label_1
_geom_angle_atom_site_label_2
_geom_angle_atom_site_label_3
_geom_angle
_geom_angle_site_symmetry_1
_geom_angle_site_symmetry_3
O2 Sm O6 98.08(8) 2_564 3_566
O2 Sm O5 145.34(7) 2_564 .
O6 Sm O5 96.62(8) 3_566 .
O2 Sm O4 77.57(8) 2_564 4
O6 Sm O4 72.24(7) 3_566 4
O5 Sm O4 77.35(9) . 4
O2 Sm O3 84.05(8) 2_564 .
O6 Sm O3 149.60(7) 3_566 .
O5 Sm O3 98.50(8) . .
O4 Sm O3 136.97(7) 4 .
O2 Sm O1 144.81(6) 2_564 .
O6 Sm O1 78.02(7) 3_566 .
O5 Sm O1 69.18(7) . .
O4 Sm O1 131.69(7) 4 .
O3 Sm O1 82.95(7) . .
O2 Sm N1 81.40(7) 2_564 .
O6 Sm N1 72.89(7) 3_566 .
O5 Sm N1 133.06(8) . .
O4 Sm N1 135.84(8) 4 .
O3 Sm N1 77.51(7) . .
O1 Sm N1 63.90(7) . .
O2 Sm N3 83.72(8) 2_564 .
O6 Sm N3 145.83(7) 3_566 .
O5 Sm N3 66.88(7) . .
O4 Sm N3 74.92(8) 4 .
O3 Sm N3 64.55(7) . .
O1 Sm N3 119.05(7) . .
N1 Sm N3 140.40(7) . .
C4 O2 Sm 154.14(18) . 2_565
C6 O4 Sm 148.09(19) . 4_545
N1 N2 C1 112.1(3) . .
N2 N1 C3 105.2(2) . .
N2 N1 Sm 138.68(19) . .
C3 N1 Sm 115.80(17) . .
C4 O1 Sm 123.79(17) . .
N1 C3 C2 110.9(3) . .
N1 C3 C4 117.5(2) . .
C2 C3 C4 131.5(3) . .
O2 C4 O1 124.9(2) . .
O2 C4 C3 118.2(2) . .
O1 C4 C3 116.9(2) . .
C1 C2 C3 104.8(3) . .
C6 O3 Sm 124.27(18) . .
N2 C1 C2 107.0(3) . .
O4 C6 O3 125.1(3) . .
O4 C6 C5 116.2(2) . .
O3 C6 C5 118.6(2) . .
N3 C5 C6 110.8(2) . .
C8 O5 Sm 124.97(19) . .
O6 C8 O5 124.4(3) . .
O6 C8 C7 119.2(3) . .
O5 C8 C7 116.3(3) . .
C8 O6 Sm 148.2(2) . 3_466
N3 C7 C8 113.0(2) . .
C7 N3 C5 113.9(3) . .
C7 N3 Sm 109.33(18) . .
C5 N3 Sm 111.13(17) . .

loop_
_geom_bond_atom_site_label_1
_geom_bond_atom_site_label_2
_geom_bond_distance
_geom_bond_site_symmetry_2
Sm O2 2.327(2) 2_564
Sm O6 2.3472(18) 3_566
Sm O5 2.349(2) .
Sm O4 2.392(2) 4
Sm O3 2.406(2) .
Sm O1 2.4492(19) .
Sm N1 2.601(2) .
Sm N3 2.610(2) .
O2 C4 1.254(3) .
O2 Sm 2.327(2) 2_565
O4 C6 1.247(3) .
O4 Sm 2.392(2) 4_545
N2 N1 1.326(3) .
N2 C1 1.350(4) .
N1 C3 1.337(3) .
O1 C4 1.257(3) .
C3 C2 1.393(4) .
C3 C4 1.481(4) .
C2 C1 1.363(5) .
O3 C6 1.260(3) .
C6 C5 1.522(4) .
C5 N3 1.464(4) .
O5 C8 1.250(3) .
C8 O6 1.244(3) .
C8 C7 1.501(4) .
O6 Sm 2.3472(18) 3_466
C7 N3 1.458(4) .
